data_4514978
loop_
_publ_author_name
'Peterson, Joshua P.'
'Zhang, Rui'
'Winter, Arthur H.'

_publ_section_title
;
 Effect of Structure on the Spin Switching and Magnetic Bistability of
 Solid-State Aryl Dicyanomethyl Monoradicals and Diradicals.
;
_journal_issue 8
_journal_name_full 'ACS omega'
_journal_page_first 13538
_journal_page_last 13542
_journal_paper_doi 10.1021/acsomega.9b01658
_journal_volume 4
_journal_year 2019
_chemical_formula_sum 'C20 H14 N4 S2'
_chemical_formula_weight 374.47
_space_group_crystal_system monoclinic
_space_group_IT_number 14
_space_group_name_Hall '-P 2yn'
_space_group_name_H-M_alt 'P 1 21/n 1'
_symmetry_space_group_name_Hall '-P 2yn'
_symmetry_space_group_name_H-M 'P 1 21/n 1'
_atom_sites_solution_hydrogens geom
_atom_sites_solution_primary direct
_atom_sites_solution_secondary difmap
_cell_angle_alpha 90
_cell_angle_beta 94.018(4)
_cell_angle_gamma 90
_cell_formula_units_Z 2
_cell_length_a 7.9848(5)
_cell_length_b 10.9219(7)
_cell_length_c 10.4925(7)
_cell_measurement_reflns_used 7634
_cell_measurement_temperature 296.(2)
_cell_measurement_theta_max 63.7394
_cell_measurement_theta_min 5.8552
_cell_volume 912.79(10)
_computing_cell_refinement 'SAINT V8.38A (Bruker AXS Inc., 2017)'
_computing_data_collection 'APEX3 Suite (Bruker AXS Inc. , 2017)'
_computing_data_reduction 'SAINT V8.38A (Bruker AXS Inc., 2017)'
_computing_molecular_graphics 'shelXle (C.B. Huebschle, rev 833)'
_computing_structure_refinement 'SHELXL-2016/6 (Sheldrick, 2016)'
_computing_structure_solution 'XT, VERSION 2014/5'
_diffrn_ambient_temperature 296.(2)
_diffrn_detector_area_resol_mean 8.3333
_diffrn_measured_fraction_theta_full 0.980
_diffrn_measured_fraction_theta_max 0.980
_diffrn_measurement_device_type 'Bruker APEX2 diffractometer'
_diffrn_measurement_method '\w and \f scans, narrow frame width, shutterless'
_diffrn_radiation_monochromator 'multilayer mirror'
_diffrn_radiation_type 'Cu K\a'
_diffrn_radiation_wavelength 1.54178
_diffrn_reflns_av_R_equivalents 0.0523
_diffrn_reflns_av_unetI/netI 0.0357
_diffrn_reflns_limit_h_max 8
_diffrn_reflns_limit_h_min -9
_diffrn_reflns_limit_k_max 12
_diffrn_reflns_limit_k_min -12
_diffrn_reflns_limit_l_max 12
_diffrn_reflns_limit_l_min -12
_diffrn_reflns_number 12220
_diffrn_reflns_theta_full 63.73
_diffrn_reflns_theta_max 63.73
_diffrn_reflns_theta_min 5.86
_diffrn_source 'microfocus sealed tube'
_diffrn_source_type 'sealed tube'
_exptl_absorpt_coefficient_mu 2.726
_exptl_absorpt_correction_T_max 0.81
_exptl_absorpt_correction_T_min 0.57
_exptl_absorpt_correction_type multi-scan
_exptl_absorpt_process_details
;

SADABS (Spek A. L., 2015) was used for an absorption correction and scalling
of observed data
;
_exptl_crystal_colour colourless
_exptl_crystal_density_diffrn 1.362
_exptl_crystal_density_method 'not measured'
_exptl_crystal_description block
_exptl_crystal_F_000 388
_exptl_crystal_size_max 0.380
_exptl_crystal_size_mid 0.140
_exptl_crystal_size_min 0.080
_refine_diff_density_max 0.360
_refine_diff_density_min -0.201
_refine_ls_extinction_coef 0.0038(8)
_refine_ls_extinction_method 'SHELXL-2016/6 (Sheldrick 2016)'
_refine_ls_goodness_of_fit_ref 1.056
_refine_ls_hydrogen_treatment constr
_refine_ls_matrix_type full
_refine_ls_number_parameters 120
_refine_ls_number_reflns 1483
_refine_ls_number_restraints 0
_refine_ls_restrained_S_all 1.056
_refine_ls_R_factor_all 0.0414
_refine_ls_R_factor_gt 0.0392
_refine_ls_shift/su_max 0.001
_refine_ls_shift/su_mean 0.000
_refine_ls_structure_factor_coef Fsqd
_refine_ls_weighting_details 'w=1/[\s^2^(Fo^2^)+(0.0562P)^2^+0.2009P] where P=(Fo^2^+2Fc^2^)/3'
_refine_ls_weighting_scheme calc
_refine_ls_wR_factor_gt 0.0962
_refine_ls_wR_factor_ref 0.0981
_reflns_number_gt 1366
_reflns_number_total 1483
_reflns_threshold_expression 'I > 2\s(I)'
_cod_data_source_file ao9b01658_si_002.cif
_cod_data_source_block Win015Cu
_cod_depositor_comments
;
The following automatic conversions were performed:

'_exptl_absorpt_correction_type' value 'Multi-Scan' changed to
'multi-scan' according to
/home/data/users/saulius/crontab/automatic-downloads/current/ACS/lib/dictionaries/cif_core.dic
dictionary named 'cif_core.dic' version 2.4.2 from 2011-04-26.

Automatic conversion script
Id: cif_fix_values 4973 2017-02-22 13:04:09Z antanas 
;
_cod_database_code 4514978

loop_
_space_group_symop_operation_xyz
'x, y, z'
'-x+1/2, y+1/2, -z+1/2'
'-x, -y, -z'
'x-1/2, -y-1/2, z-1/2'

loop_
_atom_site_type_symbol
_atom_site_label
_atom_site_fract_x
_atom_site_fract_y
_atom_site_fract_z
_atom_site_U_iso_or_equiv
_atom_site_adp_type
_atom_site_calc_flag
_atom_site_refinement_flags_adp
_atom_site_refinement_flags_posn
_atom_site_occupancy
S S1 0.25635(6) 0.54881(4) 0.62082(5) 0.0576(2) Uani d . . 1
C C1 0.44724(17) 0.01383(15) 0.56208(14) 0.0379(4) Uani d . . 1
C C2 0.55176(19) -0.03113(16) 0.67462(16) 0.0449(4) Uani d . . 1
C C3 0.29288(19) -0.06219(15) 0.54964(16) 0.0422(4) Uani d . . 1
C C4 0.40237(17) 0.14928(15) 0.57633(14) 0.0382(4) Uani d . . 1
C C5 0.24936(18) 0.19466(15) 0.52432(14) 0.0411(4) Uani d . . 1
H H5 0.173922 0.142483 0.479964 0.049 Uiso calc U R 1
C C6 0.20930(19) 0.31625(16) 0.53824(15) 0.0443(4) Uani d . . 1
H H6 0.106682 0.345443 0.503374 0.053 Uiso calc U R 1
C C7 0.3204(2) 0.39595(15) 0.60380(15) 0.0428(4) Uani d . . 1
C C8 0.4375(3) 0.62306(18) 0.69423(19) 0.0638(5) Uani d . . 1
H H8A 0.469534 0.583959 0.77419 0.096 Uiso calc U R 1
H H8B 0.412231 0.707601 0.708954 0.096 Uiso calc U R 1
H H8C 0.528125 0.61753 0.639026 0.096 Uiso calc U R 1
C C9 0.47371(19) 0.35033(17) 0.65424(16) 0.0484(4) Uani d . . 1
H H9 0.550143 0.402707 0.697268 0.058 Uiso calc U R 1
C C10 0.51353(19) 0.22864(16) 0.64119(15) 0.0467(4) Uani d . . 1
H H10 0.616026 0.199403 0.676253 0.056 Uiso calc U R 1
N N1 0.6358(2) -0.06626(18) 0.75804(16) 0.0693(5) Uani d . . 1
N N2 0.17274(19) -0.11816(15) 0.53802(16) 0.0575(4) Uani d . . 1

loop_
_atom_site_aniso_label
_atom_site_aniso_U_11
_atom_site_aniso_U_22
_atom_site_aniso_U_33
_atom_site_aniso_U_12
_atom_site_aniso_U_13
_atom_site_aniso_U_23
S1 0.0568(3) 0.0485(3) 0.0685(4) 0.00498(19) 0.0110(2) -0.0035(2)
C1 0.0255(7) 0.0489(9) 0.0394(8) 0.0006(6) 0.0039(6) -0.0003(7)
C2 0.0344(8) 0.0576(10) 0.0435(9) 0.0057(7) 0.0072(7) -0.0007(8)
C3 0.0321(9) 0.0476(9) 0.0475(9) 0.0039(7) 0.0073(7) 0.0003(7)
C4 0.0276(7) 0.0486(9) 0.0390(8) 0.0006(6) 0.0064(6) -0.0017(7)
C5 0.0290(7) 0.0513(9) 0.0432(8) -0.0010(7) 0.0031(6) -0.0012(7)
C6 0.0321(8) 0.0546(10) 0.0466(9) 0.0060(7) 0.0048(6) 0.0027(7)
C7 0.0396(8) 0.0479(9) 0.0426(8) 0.0002(7) 0.0142(6) -0.0011(7)
C8 0.0757(13) 0.0545(11) 0.0635(12) -0.0119(9) 0.0223(10) -0.0080(9)
C9 0.0352(9) 0.0553(10) 0.0550(10) -0.0025(7) 0.0040(7) -0.0126(8)
C10 0.0291(7) 0.0593(10) 0.0514(9) 0.0024(7) 0.0007(6) -0.0077(8)
N1 0.0535(10) 0.1018(14) 0.0516(9) 0.0202(9) -0.0027(8) 0.0067(9)
N2 0.0385(9) 0.0618(10) 0.0732(10) -0.0078(7) 0.0097(7) -0.0042(8)

loop_
_atom_type_symbol
_atom_type_description
_atom_type_scat_dispersion_real
_atom_type_scat_dispersion_imag
_atom_type_scat_source
C C 0.0181 0.0091 'International Tables Vol C Tables 4.2.6.8 and 6.1.1.4'
H H 0.0000 0.0000 'International Tables Vol C Tables 4.2.6.8 and 6.1.1.4'
N N 0.0311 0.0180 'International Tables Vol C Tables 4.2.6.8 and 6.1.1.4'
S S 0.3331 0.5567 'International Tables Vol C Tables 4.2.6.8 and 6.1.1.4'

loop_
_geom_angle_atom_site_label_1
_geom_angle_atom_site_label_2
_geom_angle_atom_site_label_3
_geom_angle_site_symmetry_3
_geom_angle
C7 S1 C8 . 104.03(9)
C2 C1 C3 . 107.62(13)
C2 C1 C4 . 111.40(13)
C3 C1 C4 . 110.51(12)
C2 C1 C1 3_656 106.38(14)
C3 C1 C1 3_656 107.39(15)
C4 C1 C1 3_656 113.26(15)
N1 C2 C1 . 177.70(17)
N2 C3 C1 . 178.20(18)
C10 C4 C5 . 118.94(15)
C10 C4 C1 . 120.41(13)
C5 C4 C1 . 120.65(13)
C6 C5 C4 . 120.36(14)
C6 C5 H5 . 119.8
C4 C5 H5 . 119.8
C5 C6 C7 . 120.79(14)
C5 C6 H6 . 119.6
C7 C6 H6 . 119.6
C6 C7 C9 . 118.55(15)
C6 C7 S1 . 117.69(12)
C9 C7 S1 . 123.75(13)
S1 C8 H8A . 109.5
S1 C8 H8B . 109.5
H8A C8 H8B . 109.5
S1 C8 H8C . 109.5
H8A C8 H8C . 109.5
H8B C8 H8C . 109.5
C10 C9 C7 . 120.76(15)
C10 C9 H9 . 119.6
C7 C9 H9 . 119.6
C9 C10 C4 . 120.60(15)
C9 C10 H10 . 119.7
C4 C10 H10 . 119.7

loop_
_geom_bond_atom_site_label_1
_geom_bond_atom_site_label_2
_geom_bond_site_symmetry_2
_geom_bond_distance
S1 C7 . 1.7589(17)
S1 C8 . 1.785(2)
C1 C2 . 1.481(2)
C1 C3 . 1.484(2)
C1 C4 . 1.532(2)
C1 C1 3_656 1.628(3)
C2 N1 . 1.132(2)
C3 N2 . 1.137(2)
C4 C10 . 1.385(2)
C4 C5 . 1.394(2)
C5 C6 . 1.376(2)
C5 H5 . 0.93
C6 C7 . 1.390(2)
C6 H6 . 0.93
C7 C9 . 1.392(2)
C8 H8A . 0.96
C8 H8B . 0.96
C8 H8C . 0.96
C9 C10 . 1.376(2)
C9 H9 . 0.93
C10 H10 . 0.93
